data_4121921
loop_
_publ_author_name
'Zuzek, Ashley A.'
'Parkin, Gerard'

_publ_section_title
;
 Si-H and Si-C Bond Cleavage Reactions of Silane and Phenylsilanes with
 Mo(PMe3)6: Silyl, Hypervalent Silyl, Silane, and Disilane Complexes.
;
_journal_issue 23
_journal_name_full 'Journal of the American Chemical Society'
_journal_page_first 8177
_journal_page_last 8180
_journal_paper_doi 10.1021/ja503368j
_journal_volume 136
_journal_year 2014
_chemical_formula_sum 'C33 H51 Mo P3 Si2'
_chemical_formula_weight 692.76
_chemical_name_systematic
; 
 ? 
;
_space_group_crystal_system monoclinic
_space_group_IT_number 14
_space_group_name_Hall '-P 2yn'
_space_group_name_H-M_alt 'P 1 21/n 1'
_symmetry_space_group_name_Hall '-P 2yn'
_symmetry_space_group_name_H-M 'P 1 21/n 1'
_atom_sites_solution_hydrogens mixed
_audit_creation_method SHELXL-2013
_cell_angle_alpha 90
_cell_angle_beta 102.9750(10)
_cell_angle_gamma 90
_cell_formula_units_Z 4
_cell_length_a 11.5384(11)
_cell_length_b 16.2583(16)
_cell_length_c 19.1670(19)
_cell_measurement_reflns_used 9996
_cell_measurement_temperature 150(2)
_cell_measurement_theta_max 29.45
_cell_measurement_theta_min 2.27
_cell_volume 3503.8(6)
_computing_cell_refinement 'Bruker SAINT'
_computing_data_collection 'Bruker APEX2'
_computing_data_reduction 'Bruker SAINT'
_computing_molecular_graphics 'Bruker SHELXTL'
_computing_publication_material 'Bruker SHELXTL'
_computing_structure_refinement 'SHELXL-2013 (Sheldrick, 2013)'
_computing_structure_solution 'SHELXS-97 (Sheldrick, 2008)'
_diffrn_ambient_temperature 150(2)
_diffrn_measured_fraction_theta_full 1.000
_diffrn_measured_fraction_theta_max 0.995
_diffrn_measurement_device_type 'Bruker APEX-II CCD'
_diffrn_measurement_method '\f and \w scans'
_diffrn_radiation_type MoK\a
_diffrn_radiation_wavelength 0.71073
_diffrn_reflns_av_R_equivalents 0.0438
_diffrn_reflns_av_unetI/netI 0.0343
_diffrn_reflns_Laue_measured_fraction_full 1.000
_diffrn_reflns_Laue_measured_fraction_max 0.995
_diffrn_reflns_limit_h_max 16
_diffrn_reflns_limit_h_min -16
_diffrn_reflns_limit_k_max 23
_diffrn_reflns_limit_k_min -23
_diffrn_reflns_limit_l_max 27
_diffrn_reflns_limit_l_min -27
_diffrn_reflns_number 56240
_diffrn_reflns_point_group_measured_fraction_full 1.000
_diffrn_reflns_point_group_measured_fraction_max 0.995
_diffrn_reflns_theta_full 25.242
_diffrn_reflns_theta_max 30.673
_diffrn_reflns_theta_min 1.661
_exptl_absorpt_coefficient_mu 0.601
_exptl_absorpt_correction_T_max 0.9153
_exptl_absorpt_correction_T_min 0.8218
_exptl_absorpt_correction_type empirical
_exptl_absorpt_process_details sadabs
_exptl_crystal_colour orange
_exptl_crystal_density_diffrn 1.313
_exptl_crystal_description block
_exptl_crystal_F_000 1456
_exptl_crystal_size_max 0.340
_exptl_crystal_size_mid 0.210
_exptl_crystal_size_min 0.150
_refine_diff_density_max 2.429
_refine_diff_density_min -0.748
_refine_diff_density_rms 0.099
_refine_ls_extinction_method none
_refine_ls_goodness_of_fit_ref 1.029
_refine_ls_hydrogen_treatment mixed
_refine_ls_matrix_type full
_refine_ls_number_parameters 377
_refine_ls_number_reflns 10809
_refine_ls_number_restraints 0
_refine_ls_restrained_S_all 1.029
_refine_ls_R_factor_all 0.0627
_refine_ls_R_factor_gt 0.0434
_refine_ls_shift/su_max 0.001
_refine_ls_shift/su_mean 0.000
_refine_ls_structure_factor_coef Fsqd
_refine_ls_weighting_details 'w=1/[\s^2^(Fo^2^)+(0.0550P)^2^+4.5415P] where P=(Fo^2^+2Fc^2^)/3'
_refine_ls_weighting_scheme calc
_refine_ls_wR_factor_gt 0.1066
_refine_ls_wR_factor_ref 0.1195
_reflns_Friedel_coverage 0.000
_reflns_number_gt 8344
_reflns_number_total 10809
_reflns_threshold_expression 'I > 2\s(I)'
_cod_data_source_file ja503368j_si_003.cif
_cod_data_source_block mopsis10
_cod_depositor_comments 'Adding full bibliography for 4121917--4121924.cif.'
_cod_database_code 4121921
_shelx_space_group_comment
; 
The symmetry employed for this shelxl refinement is uniquely defined 
by the following loop, which should always be used as a source of 
symmetry information in preference to the above space-group names. 
They are only intended as comments. 
;
_shelx_estimated_absorpt_t_min 0.822
_shelx_estimated_absorpt_t_max 0.915
_shelxl_version_number 2013-4

loop_
_space_group_symop_operation_xyz
'x, y, z'
'-x+1/2, y+1/2, -z+1/2'
'-x, -y, -z'
'x-1/2, -y-1/2, z-1/2'

loop_
_atom_site_label
_atom_site_type_symbol
_atom_site_fract_x
_atom_site_fract_y
_atom_site_fract_z
_atom_site_U_iso_or_equiv
_atom_site_adp_type
_atom_site_occupancy
_atom_site_site_symmetry_order
_atom_site_calc_flag
_atom_site_refinement_flags_posn
_atom_site_refinement_flags_adp
Mo Mo 0.54664(2) 0.16638(2) 0.78902(2) 0.02174(6) Uani 1 1 d . .
P1 P 0.75187(6) 0.20785(4) 0.83524(4) 0.02822(14) Uani 1 1 d . .
P2 P 0.57499(6) 0.03726(4) 0.85882(3) 0.02530(13) Uani 1 1 d . .
P3 P 0.45087(6) 0.08557(4) 0.68085(4) 0.02824(14) Uani 1 1 d . .
Si1 Si 0.50060(6) 0.31877(4) 0.77894(4) 0.02517(14) Uani 1 1 d . .
Si2 Si 0.34130(6) 0.24565(4) 0.79318(4) 0.02568(14) Uani 1 1 d . .
H1 H 0.550(4) 0.233(3) 0.729(3) 0.082(15) Uiso 1 1 d . .
H2 H 0.400(3) 0.151(2) 0.801(2) 0.051(11) Uiso 1 1 d . .
H3 H 0.648(3) 0.132(2) 0.7454(18) 0.044(9) Uiso 1 1 d . .
H4 H 0.554(3) 0.201(2) 0.8730(18) 0.039(9) Uiso 1 1 d . .
C11 C 0.7969(3) 0.2562(2) 0.92322(18) 0.0406(7) Uani 1 1 d . .
H11A H 0.8825 0.2675 0.9337 0.061 Uiso 1 1 calc R U
H11B H 0.7790 0.2192 0.9598 0.061 Uiso 1 1 calc R U
H11C H 0.7532 0.3079 0.9234 0.061 Uiso 1 1 calc R U
C12 C 0.8085(3) 0.2815(2) 0.7799(2) 0.0434(7) Uani 1 1 d . .
H12A H 0.8940 0.2895 0.7990 0.065 Uiso 1 1 calc R U
H12B H 0.7671 0.3341 0.7800 0.065 Uiso 1 1 calc R U
H12C H 0.7952 0.2606 0.7308 0.065 Uiso 1 1 calc R U
C13 C 0.8694(3) 0.13056(19) 0.84571(19) 0.0398(7) Uani 1 1 d . .
H13A H 0.9471 0.1575 0.8599 0.060 Uiso 1 1 calc R U
H13B H 0.8639 0.1017 0.8002 0.060 Uiso 1 1 calc R U
H13C H 0.8603 0.0910 0.8827 0.060 Uiso 1 1 calc R U
C21 C 0.6231(3) 0.04951(18) 0.95585(14) 0.0343(6) Uani 1 1 d . .
H21A H 0.6324 -0.0048 0.9787 0.052 Uiso 1 1 calc R U
H21B H 0.5634 0.0812 0.9736 0.052 Uiso 1 1 calc R U
H21C H 0.6993 0.0787 0.9673 0.052 Uiso 1 1 calc R U
C22 C 0.6845(3) -0.03904(18) 0.84343(16) 0.0365(6) Uani 1 1 d . .
H22A H 0.6560 -0.0945 0.8505 0.055 Uiso 1 1 calc R U
H22B H 0.7607 -0.0295 0.8772 0.055 Uiso 1 1 calc R U
H22C H 0.6952 -0.0337 0.7943 0.055 Uiso 1 1 calc R U
C23 C 0.4469(3) -0.03027(18) 0.85531(17) 0.0379(6) Uani 1 1 d . .
H23A H 0.4698 -0.0758 0.8891 0.057 Uiso 1 1 calc R U
H23B H 0.4201 -0.0523 0.8068 0.057 Uiso 1 1 calc R U
H23C H 0.3822 0.0011 0.8682 0.057 Uiso 1 1 calc R U
C31 C 0.2975(3) 0.05012(19) 0.66915(16) 0.0367(6) Uani 1 1 d . .
H31A H 0.2771 0.0146 0.6269 0.055 Uiso 1 1 calc R U
H31B H 0.2439 0.0976 0.6627 0.055 Uiso 1 1 calc R U
H31C H 0.2891 0.0191 0.7116 0.055 Uiso 1 1 calc R U
C32 C 0.5200(3) -0.0120(2) 0.66646(18) 0.0402(7) Uani 1 1 d . .
H32A H 0.4812 -0.0342 0.6195 0.060 Uiso 1 1 calc R U
H32B H 0.5114 -0.0511 0.7039 0.060 Uiso 1 1 calc R U
H32C H 0.6047 -0.0032 0.6683 0.060 Uiso 1 1 calc R U
C33 C 0.4460(3) 0.1338(2) 0.59430(16) 0.0450(8) Uani 1 1 d . .
H33A H 0.4084 0.0963 0.5559 0.068 Uiso 1 1 calc R U
H33B H 0.5271 0.1463 0.5898 0.068 Uiso 1 1 calc R U
H33C H 0.3998 0.1849 0.5907 0.068 Uiso 1 1 calc R U
C101 C 0.5675(2) 0.39423(16) 0.85258(14) 0.0288(5) Uani 1 1 d . .
C102 C 0.6375(3) 0.46026(18) 0.83972(16) 0.0334(6) Uani 1 1 d . .
H10A H 0.6500 0.4685 0.7929 0.040 Uiso 1 1 calc R U
C103 C 0.6889(3) 0.51402(18) 0.89433(18) 0.0402(7) Uani 1 1 d . .
H10B H 0.7365 0.5584 0.8846 0.048 Uiso 1 1 calc R U
C104 C 0.6714(3) 0.5033(2) 0.96177(18) 0.0423(7) Uani 1 1 d . .
H10C H 0.7067 0.5402 0.9989 0.051 Uiso 1 1 calc R U
C105 C 0.6031(3) 0.4393(2) 0.97590(16) 0.0407(7) Uani 1 1 d . .
H10D H 0.5908 0.4321 1.0229 0.049 Uiso 1 1 calc R U
C106 C 0.5520(3) 0.38510(18) 0.92221(15) 0.0331(6) Uani 1 1 d . .
H10E H 0.5053 0.3408 0.9330 0.040 Uiso 1 1 calc R U
C111 C 0.4725(2) 0.38444(16) 0.69487(14) 0.0274(5) Uani 1 1 d . .
C112 C 0.5052(3) 0.35946(18) 0.63165(15) 0.0332(6) Uani 1 1 d . .
H11D H 0.5479 0.3095 0.6315 0.040 Uiso 1 1 calc R U
C113 C 0.4764(3) 0.4062(2) 0.56968(15) 0.0377(6) Uani 1 1 d . .
H11E H 0.5000 0.3885 0.5277 0.045 Uiso 1 1 calc R U
C114 C 0.4136(3) 0.4783(2) 0.56924(16) 0.0392(7) Uani 1 1 d . .
H11F H 0.3934 0.5104 0.5268 0.047 Uiso 1 1 calc R U
C115 C 0.3801(3) 0.50380(18) 0.63045(17) 0.0365(6) Uani 1 1 d . .
H11G H 0.3361 0.5533 0.6298 0.044 Uiso 1 1 calc R U
C116 C 0.4096(3) 0.45830(18) 0.69248(16) 0.0339(6) Uani 1 1 d . .
H11H H 0.3869 0.4774 0.7343 0.041 Uiso 1 1 calc R U
C201 C 0.2065(2) 0.23665(17) 0.71719(15) 0.0308(5) Uani 1 1 d . .
C202 C 0.2053(3) 0.26533(17) 0.64824(16) 0.0347(6) Uani 1 1 d . .
H20A H 0.2716 0.2953 0.6400 0.042 Uiso 1 1 calc R U
C203 C 0.1089(3) 0.25082(19) 0.59175(17) 0.0419(7) Uani 1 1 d . .
H20B H 0.1099 0.2701 0.5451 0.050 Uiso 1 1 calc R U
C204 C 0.0109(3) 0.2080(2) 0.60360(19) 0.0476(8) Uani 1 1 d . .
H20C H -0.0551 0.1974 0.5651 0.057 Uiso 1 1 calc R U
C205 C 0.0104(3) 0.1812(2) 0.6709(2) 0.0483(8) Uani 1 1 d . .
H20D H -0.0570 0.1525 0.6791 0.058 Uiso 1 1 calc R U
C206 C 0.1061(3) 0.1952(2) 0.72751(17) 0.0385(6) Uani 1 1 d . .
H20E H 0.1034 0.1763 0.7740 0.046 Uiso 1 1 calc R U
C211 C 0.2836(2) 0.24700(16) 0.87780(14) 0.0283(5) Uani 1 1 d . .
C212 C 0.3186(3) 0.19027(18) 0.93269(15) 0.0337(6) Uani 1 1 d . .
H21D H 0.3784 0.1510 0.9299 0.040 Uiso 1 1 calc R U
C213 C 0.2674(3) 0.1903(2) 0.99143(17) 0.0452(8) Uani 1 1 d . .
H21E H 0.2900 0.1496 1.0274 0.054 Uiso 1 1 calc R U
C214 C 0.1846(3) 0.24832(19) 0.99838(17) 0.0390(7) Uani 1 1 d . .
H21F H 0.1509 0.2485 1.0393 0.047 Uiso 1 1 calc R U
C215 C 0.1510(3) 0.3059(2) 0.94583(18) 0.0407(7) Uani 1 1 d . .
H21G H 0.0948 0.3470 0.9507 0.049 Uiso 1 1 calc R U
C216 C 0.1981(3) 0.3047(2) 0.88575(17) 0.0388(7) Uani 1 1 d . .
H21H H 0.1717 0.3441 0.8490 0.047 Uiso 1 1 calc R U

loop_
_atom_site_aniso_label
_atom_site_aniso_U_11
_atom_site_aniso_U_22
_atom_site_aniso_U_33
_atom_site_aniso_U_23
_atom_site_aniso_U_13
_atom_site_aniso_U_12
Mo 0.02238(10) 0.02162(10) 0.02214(10) 0.00331(7) 0.00696(7) 0.00209(7)
P1 0.0221(3) 0.0268(3) 0.0371(4) 0.0010(3) 0.0095(3) 0.0014(2)
P2 0.0287(3) 0.0226(3) 0.0255(3) 0.0045(2) 0.0080(2) 0.0028(2)
P3 0.0308(3) 0.0302(3) 0.0239(3) -0.0012(3) 0.0065(2) 0.0008(3)
Si1 0.0264(3) 0.0256(3) 0.0243(3) 0.0028(3) 0.0073(3) 0.0000(3)
Si2 0.0254(3) 0.0271(3) 0.0253(3) 0.0025(3) 0.0072(3) 0.0011(3)
C11 0.0275(13) 0.0436(17) 0.0476(18) -0.0109(13) 0.0021(12) 0.0012(12)
C12 0.0342(15) 0.0371(16) 0.064(2) 0.0090(15) 0.0225(14) -0.0028(13)
C13 0.0276(13) 0.0351(15) 0.0568(19) 0.0001(13) 0.0099(13) 0.0067(12)
C21 0.0424(15) 0.0357(14) 0.0245(12) 0.0060(10) 0.0066(11) 0.0081(12)
C22 0.0447(16) 0.0302(14) 0.0366(15) 0.0064(11) 0.0134(12) 0.0131(12)
C23 0.0412(16) 0.0299(14) 0.0443(16) 0.0064(12) 0.0133(13) -0.0084(12)
C31 0.0330(14) 0.0379(15) 0.0366(15) -0.0057(12) 0.0022(11) -0.0022(12)
C32 0.0401(16) 0.0379(16) 0.0437(17) -0.0110(13) 0.0118(13) 0.0031(13)
C33 0.062(2) 0.0475(18) 0.0245(13) 0.0014(12) 0.0080(13) -0.0052(16)
C101 0.0271(12) 0.0269(12) 0.0301(13) -0.0028(10) 0.0016(10) 0.0056(10)
C102 0.0336(14) 0.0329(14) 0.0345(14) 0.0050(11) 0.0093(11) 0.0043(11)
C103 0.0351(15) 0.0283(14) 0.0546(19) 0.0006(13) 0.0043(13) -0.0018(12)
C104 0.0440(17) 0.0373(16) 0.0408(16) -0.0094(13) -0.0005(13) 0.0031(13)
C105 0.0428(16) 0.0475(18) 0.0304(14) -0.0048(12) 0.0052(12) 0.0068(14)
C106 0.0322(13) 0.0307(13) 0.0361(14) 0.0026(11) 0.0070(11) 0.0003(11)
C111 0.0281(12) 0.0267(12) 0.0278(12) 0.0040(9) 0.0070(10) -0.0010(10)
C112 0.0401(15) 0.0318(13) 0.0302(13) 0.0052(11) 0.0130(11) -0.0006(12)
C113 0.0443(16) 0.0422(16) 0.0262(13) 0.0051(11) 0.0072(11) -0.0121(13)
C114 0.0386(15) 0.0425(16) 0.0322(14) 0.0151(12) -0.0010(12) -0.0097(13)
C115 0.0305(14) 0.0313(14) 0.0449(16) 0.0136(12) 0.0021(12) 0.0010(11)
C116 0.0332(14) 0.0327(14) 0.0361(14) 0.0081(11) 0.0084(11) 0.0018(11)
C201 0.0287(12) 0.0299(13) 0.0320(13) -0.0019(10) 0.0027(10) 0.0038(10)
C202 0.0345(14) 0.0281(13) 0.0420(16) 0.0000(11) 0.0095(12) -0.0005(11)
C203 0.0536(19) 0.0373(16) 0.0317(14) 0.0016(12) 0.0033(13) 0.0087(14)
C204 0.0351(16) 0.053(2) 0.0472(19) -0.0115(15) -0.0070(13) 0.0028(14)
C205 0.0321(15) 0.061(2) 0.055(2) -0.0141(17) 0.0158(14) -0.0116(15)
C206 0.0377(15) 0.0437(16) 0.0355(15) -0.0030(12) 0.0109(12) -0.0041(13)
C211 0.0286(12) 0.0286(12) 0.0300(12) 0.0012(10) 0.0111(10) -0.0020(10)
C212 0.0391(15) 0.0343(14) 0.0302(13) 0.0056(11) 0.0129(11) 0.0092(12)
C213 0.062(2) 0.0440(17) 0.0347(15) 0.0118(13) 0.0223(15) 0.0069(16)
C214 0.0461(17) 0.0425(16) 0.0354(15) -0.0011(12) 0.0243(13) -0.0044(13)
C215 0.0419(16) 0.0379(16) 0.0484(18) -0.0021(13) 0.0233(14) 0.0068(13)
C216 0.0453(17) 0.0377(15) 0.0369(15) 0.0062(12) 0.0169(13) 0.0099(13)

loop_
_atom_type_symbol
_atom_type_description
_atom_type_scat_dispersion_real
_atom_type_scat_dispersion_imag
_atom_type_scat_source
C C 0.0033 0.0016 'International Tables Vol C Tables 4.2.6.8 and 6.1.1.4'
H H 0.0000 0.0000 'International Tables Vol C Tables 4.2.6.8 and 6.1.1.4'
Si Si 0.0817 0.0704 'International Tables Vol C Tables 4.2.6.8 and 6.1.1.4'
P P 0.1023 0.0942 'International Tables Vol C Tables 4.2.6.8 and 6.1.1.4'
Mo Mo -1.6832 0.6857 'International Tables Vol C Tables 4.2.6.8 and 6.1.1.4'

loop_
_geom_angle_atom_site_label_1
_geom_angle_atom_site_label_2
_geom_angle_atom_site_label_3
_geom_angle
P1 Mo P2 92.21(2)
P1 Mo P3 131.54(2)
P2 Mo P3 89.01(2)
P1 Mo Si1 85.81(2)
P2 Mo Si1 150.74(2)
P3 Mo Si1 113.95(2)
P1 Mo Si2 130.03(2)
P2 Mo Si2 113.44(2)
P3 Mo Si2 92.74(2)
Si1 Mo Si2 50.80(2)
P1 Mo H1 84.1(18)
P2 Mo H1 162.1(17)
P3 Mo H1 80.6(17)
Si1 Mo H1 46.6(17)
Si2 Mo H1 81.8(17)
P1 Mo H2 150.3(12)
P2 Mo H2 79.7(12)
P3 Mo H2 77.3(12)
Si1 Mo H2 87.6(12)
Si2 Mo H2 36.9(12)
H1 Mo H2 112(2)
P1 Mo H3 62.7(12)
P2 Mo H3 88.2(12)
P3 Mo H3 68.9(12)
Si1 Mo H3 116.2(12)
Si2 Mo H3 151.9(12)
H1 Mo H3 75(2)
H2 Mo H3 144.2(18)
P1 Mo H4 73.8(11)
P2 Mo H4 78.4(12)
P3 Mo H4 152.6(12)
Si1 Mo H4 73.0(12)
Si2 Mo H4 70.8(11)
H1 Mo H4 117(2)
H2 Mo H4 76.5(16)
H3 Mo H4 133.9(17)
C12 P1 C13 99.30(15)
C12 P1 C11 100.98(17)
C13 P1 C11 98.32(15)
C12 P1 Mo 114.78(12)
C13 P1 Mo 119.21(11)
C11 P1 Mo 120.51(10)
C21 P2 C23 99.26(14)
C21 P2 C22 100.01(14)
C23 P2 C22 99.66(15)
C21 P2 Mo 115.54(10)
C23 P2 Mo 118.82(10)
C22 P2 Mo 119.85(10)
C33 P3 C32 99.31(16)
C33 P3 C31 101.12(16)
C32 P3 C31 98.73(15)
C33 P3 Mo 116.54(12)
C32 P3 Mo 117.17(11)
C31 P3 Mo 120.30(10)
C101 Si1 C111 103.35(12)
C101 Si1 Si2 117.17(9)
C111 Si1 Si2 114.22(9)
C101 Si1 Mo 122.16(8)
C111 Si1 Mo 127.43(9)
Si2 Si1 Mo 68.77(3)
C101 Si1 H1 138.7(15)
C111 Si1 H1 89.9(15)
Si2 Si1 H1 91.0(15)
Mo Si1 H1 38.7(15)
C201 Si2 C211 106.04(13)
C201 Si2 Si1 120.09(10)
C211 Si2 Si1 123.51(9)
C201 Si2 Mo 121.03(9)
C211 Si2 Mo 120.64(9)
Si1 Si2 Mo 60.42(3)
C201 Si2 H2 104.4(13)
C211 Si2 H2 98.3(13)
Si1 Si2 H2 99.8(13)
Mo Si2 H2 39.5(13)
P1 C11 H11A 109.5
P1 C11 H11B 109.5
H11A C11 H11B 109.5
P1 C11 H11C 109.5
H11A C11 H11C 109.5
H11B C11 H11C 109.5
P1 C12 H12A 109.5
P1 C12 H12B 109.5
H12A C12 H12B 109.5
P1 C12 H12C 109.5
H12A C12 H12C 109.5
H12B C12 H12C 109.5
P1 C13 H13A 109.5
P1 C13 H13B 109.5
H13A C13 H13B 109.5
P1 C13 H13C 109.5
H13A C13 H13C 109.5
H13B C13 H13C 109.5
P2 C21 H21A 109.5
P2 C21 H21B 109.5
H21A C21 H21B 109.5
P2 C21 H21C 109.5
H21A C21 H21C 109.5
H21B C21 H21C 109.5
P2 C22 H22A 109.5
P2 C22 H22B 109.5
H22A C22 H22B 109.5
P2 C22 H22C 109.5
H22A C22 H22C 109.5
H22B C22 H22C 109.5
P2 C23 H23A 109.5
P2 C23 H23B 109.5
H23A C23 H23B 109.5
P2 C23 H23C 109.5
H23A C23 H23C 109.5
H23B C23 H23C 109.5
P3 C31 H31A 109.5
P3 C31 H31B 109.5
H31A C31 H31B 109.5
P3 C31 H31C 109.5
H31A C31 H31C 109.5
H31B C31 H31C 109.5
P3 C32 H32A 109.5
P3 C32 H32B 109.5
H32A C32 H32B 109.5
P3 C32 H32C 109.5
H32A C32 H32C 109.5
H32B C32 H32C 109.5
P3 C33 H33A 109.5
P3 C33 H33B 109.5
H33A C33 H33B 109.5
P3 C33 H33C 109.5
H33A C33 H33C 109.5
H33B C33 H33C 109.5
C106 C101 C102 117.0(3)
C106 C101 Si1 121.7(2)
C102 C101 Si1 121.3(2)
C103 C102 C101 121.1(3)
C103 C102 H10A 119.5
C101 C102 H10A 119.5
C104 C103 C102 120.3(3)
C104 C103 H10B 119.9
C102 C103 H10B 119.9
C103 C104 C105 120.0(3)
C103 C104 H10C 120.0
C105 C104 H10C 120.0
C104 C105 C106 120.4(3)
C104 C105 H10D 119.8
C106 C105 H10D 119.8
C105 C106 C101 121.3(3)
C105 C106 H10E 119.3
C101 C106 H10E 119.3
C116 C111 C112 117.2(2)
C116 C111 Si1 119.9(2)
C112 C111 Si1 122.7(2)
C113 C112 C111 121.4(3)
C113 C112 H11D 119.3
C111 C112 H11D 119.3
C114 C113 C112 119.7(3)
C114 C113 H11E 120.1
C112 C113 H11E 120.1
C113 C114 C115 119.9(3)
C113 C114 H11F 120.0
C115 C114 H11F 120.0
C116 C115 C114 120.7(3)
C116 C115 H11G 119.6
C114 C115 H11G 119.6
C115 C116 C111 121.1(3)
C115 C116 H11H 119.5
C111 C116 H11H 119.5
C206 C201 C202 117.6(3)
C206 C201 Si2 119.8(2)
C202 C201 Si2 122.4(2)
C203 C202 C201 121.1(3)
C203 C202 H20A 119.4
C201 C202 H20A 119.4
C202 C203 C204 119.8(3)
C202 C203 H20B 120.1
C204 C203 H20B 120.1
C205 C204 C203 119.4(3)
C205 C204 H20C 120.3
C203 C204 H20C 120.3
C204 C205 C206 121.2(3)
C204 C205 H20D 119.4
C206 C205 H20D 119.4
C205 C206 C201 120.8(3)
C205 C206 H20E 119.6
C201 C206 H20E 119.6
C212 C211 C216 117.2(3)
C212 C211 Si2 123.0(2)
C216 C211 Si2 119.8(2)
C213 C212 C211 120.7(3)
C213 C212 H21D 119.6
C211 C212 H21D 119.6
C214 C213 C212 120.9(3)
C214 C213 H21E 119.5
C212 C213 H21E 119.5
C215 C214 C213 119.3(3)
C215 C214 H21F 120.4
C213 C214 H21F 120.4
C214 C215 C216 120.4(3)
C214 C215 H21G 119.8
C216 C215 H21G 119.8
C215 C216 C211 121.4(3)
C215 C216 H21H 119.3
C211 C216 H21H 119.3

loop_
_geom_bond_atom_site_label_1
_geom_bond_atom_site_label_2
_geom_bond_distance
Mo P1 2.4300(7)
Mo P2 2.4714(7)
Mo P3 2.4933(7)
Mo Si1 2.5322(8)
Mo Si2 2.7140(8)
Mo H1 1.59(5)
Mo H2 1.78(4)
Mo H3 1.68(3)
Mo H4 1.69(3)
P1 C12 1.816(3)
P1 C13 1.827(3)
P1 C11 1.827(3)
P2 C21 1.828(3)
P2 C23 1.830(3)
P2 C22 1.841(3)
P3 C33 1.825(3)
P3 C32 1.825(3)
P3 C31 1.827(3)
Si1 C101 1.898(3)
Si1 C111 1.899(3)
Si1 Si2 2.2564(10)
Si1 H1 1.85(5)
Si2 C201 1.883(3)
Si2 C211 1.887(3)
Si2 H2 1.68(4)
C11 H11A 0.9800
C11 H11B 0.9800
C11 H11C 0.9800
C12 H12A 0.9800
C12 H12B 0.9800
C12 H12C 0.9800
C13 H13A 0.9800
C13 H13B 0.9800
C13 H13C 0.9800
C21 H21A 0.9800
C21 H21B 0.9800
C21 H21C 0.9800
C22 H22A 0.9800
C22 H22B 0.9800
C22 H22C 0.9800
C23 H23A 0.9800
C23 H23B 0.9800
C23 H23C 0.9800
C31 H31A 0.9800
C31 H31B 0.9800
C31 H31C 0.9800
C32 H32A 0.9800
C32 H32B 0.9800
C32 H32C 0.9800
C33 H33A 0.9800
C33 H33B 0.9800
C33 H33C 0.9800
C101 C106 1.394(4)
C101 C102 1.398(4)
C102 C103 1.390(4)
C102 H10A 0.9500
C103 C104 1.364(5)
C103 H10B 0.9500
C104 C105 1.368(5)
C104 H10C 0.9500
C105 C106 1.383(4)
C105 H10D 0.9500
C106 H10E 0.9500
C111 C116 1.398(4)
C111 C112 1.408(4)
C112 C113 1.386(4)
C112 H11D 0.9500
C113 C114 1.377(5)
C113 H11E 0.9500
C114 C115 1.379(5)
C114 H11F 0.9500
C115 C116 1.377(4)
C115 H11G 0.9500
C116 H11H 0.9500
C201 C206 1.392(4)
C201 C202 1.399(4)
C202 C203 1.387(4)
C202 H20A 0.9500
C203 C204 1.389(5)
C203 H20B 0.9500
C204 C205 1.363(5)
C204 H20C 0.9500
C205 C206 1.382(5)
C205 H20D 0.9500
C206 H20E 0.9500
C211 C212 1.389(4)
C211 C216 1.395(4)
C212 C213 1.384(4)
C212 H21D 0.9500
C213 C214 1.370(5)
C213 H21E 0.9500
C214 C215 1.366(5)
C214 H21F 0.9500
C215 C216 1.379(4)
C215 H21G 0.9500
C216 H21H 0.9500
